data_2210855
loop_
_publ_author_name
'Jian-Ming Gu'
'Xiu-Rong Hu'

_publ_section_title
;
 Sandine: a catharanthus-derived alkaloid
;
_journal_coeditor_code AT2087
_journal_issue 11
_journal_name_full 'Acta Crystallographica Section E'
_journal_page_first o4775
_journal_page_last o4777
_journal_paper_doi 10.1107/S1600536806035616
_journal_volume 62
_journal_year 2006
_chemical_formula_iupac 'C21 H22 N2 O3'
_chemical_formula_moiety 'C21 H22 N2 O3'
_chemical_formula_sum 'C21 H22 N2 O3'
_chemical_formula_weight 350.42
_chemical_name_common
;
Sandine
;
_chemical_name_systematic
;
Sandine
;
_space_group_IT_number 19
_symmetry_cell_setting orthorhombic
_symmetry_space_group_name_Hall 'P 2ac 2ab'
_symmetry_space_group_name_H-M 'P 21 21 21'
_cell_angle_alpha 90.0000
_cell_angle_beta 90.0000
_cell_angle_gamma 90.0000
_cell_formula_units_Z 8
_cell_length_a 13.377(4)
_cell_length_b 14.905(5)
_cell_length_c 18.376(4)
_cell_measurement_reflns_used 22712
_cell_measurement_temperature 298.1
_cell_measurement_theta_max 27.5
_cell_measurement_theta_min 3.0
_cell_volume 3663.9(18)
_computing_cell_refinement PROCESS-AUTO
_computing_data_collection 'PROCESS-AUTO (Rigaku, 1998)'
_computing_data_reduction 'CrystalStructure (Rigaku/MSC, 2004)'
_computing_molecular_graphics 'ORTEP-3 for Windows (Farrugia, 1997)'
_computing_publication_material CrystalStructure
_computing_structure_refinement 'SHELXL97 (Sheldrick, 1997)'
_computing_structure_solution 'SHELXS97 (Sheldrick, 1997)'
_diffrn_detector_area_resol_mean 10.00
_diffrn_measured_fraction_theta_full 0.996
_diffrn_measured_fraction_theta_max 0.996
_diffrn_measurement_device_type 'Rigaku R-AXIS RAPID'
_diffrn_measurement_method \w
_diffrn_radiation_type 'Mo K\a'
_diffrn_radiation_wavelength 0.71075
_diffrn_reflns_av_R_equivalents 0.078
_diffrn_reflns_limit_h_max 17
_diffrn_reflns_limit_h_min -17
_diffrn_reflns_limit_k_max 19
_diffrn_reflns_limit_k_min -19
_diffrn_reflns_limit_l_max 23
_diffrn_reflns_limit_l_min -22
_diffrn_reflns_number 34182
_diffrn_reflns_theta_full 27.48
_diffrn_reflns_theta_max 27.48
_exptl_absorpt_coefficient_mu 0.085
_exptl_absorpt_correction_type none
_exptl_crystal_colour yellow
_exptl_crystal_density_diffrn 1.270
_exptl_crystal_density_method 'not measured'
_exptl_crystal_description chunk
_exptl_crystal_F_000 1488.00
_exptl_crystal_size_max 0.45
_exptl_crystal_size_mid 0.42
_exptl_crystal_size_min 0.23
_refine_diff_density_max 0.35
_refine_diff_density_min -0.28
_refine_ls_extinction_coef 0.03186(11)
_refine_ls_extinction_method 'SHELXL97 (Sheldrick, 1997)'
_refine_ls_goodness_of_fit_ref 1.003
_refine_ls_hydrogen_treatment constr
_refine_ls_number_parameters 471
_refine_ls_number_reflns 4648
_refine_ls_R_factor_gt 0.0642
_refine_ls_shift/su_max 0.0001
_refine_ls_structure_factor_coef Fsqd
_refine_ls_weighting_details 'w = 1/[\s^2^(Fo^2^)+(0.1120P)^2^] where P=(Fo^2^+2Fc^2^)/3'
_refine_ls_weighting_scheme calc
_refine_ls_wR_factor_ref 0.1728
_reflns_number_gt 3098
_reflns_number_total 4648
_reflns_threshold_expression F^2^>2\s(F^2^)
_cod_data_source_file at2087.cif
_cod_data_source_block I
_cod_original_cell_volume 3663.9(17)
_cod_database_code 2210855

loop_
_symmetry_equiv_pos_site_id
_symmetry_equiv_pos_as_xyz
1 +x,+y,+z
2 1/2+x,1/2-y,-z
3 -x,1/2+y,1/2-z
4 1/2-x,-y,1/2+z

loop_
_atom_site_type_symbol
_atom_site_label
_atom_site_fract_x
_atom_site_fract_y
_atom_site_fract_z
_atom_site_U_iso_or_equiv
_atom_site_adp_type
_atom_site_calc_flag
_atom_site_refinement_flags
_atom_site_occupancy
O O11 0.90885(12) 0.24383(12) 0.59007(10) 0.0655(4) Uani d . 1.00
O O12 0.78633(19) 0.06710(16) 0.49829(10) 0.0929(6) Uani d . 1.00
O O13 0.68803(16) 0.17770(16) 0.53845(9) 0.0854(6) Uani d . 1.00
O O31 0.81427(13) 0.46225(12) 0.64934(8) 0.0661(4) Uani d . 1.00
O O32 0.57661(17) 0.54803(18) 0.63321(12) 0.1020(7) Uani d . 1.00
O O33 0.60056(13) 0.43181(14) 0.55922(11) 0.0774(5) Uani d . 1.00
N N11 0.7619(2) -0.06079(18) 0.71482(17) 0.0916(7) Uani d . 1.00
N N12 0.79015(14) 0.27466(13) 0.67181(10) 0.0561(4) Uani d . 1.00
N N31 0.70058(17) 0.71565(14) 0.45105(12) 0.0673(5) Uani d . 1.00
N N32 0.83565(14) 0.41285(13) 0.53558(10) 0.0579(5) Uani d . 1.00
C C1 0.83784(18) 0.21882(17) 0.62819(12) 0.0524(5) Uani d . 1.00
C C2 0.80227(17) 0.12085(16) 0.62263(11) 0.0526(5) Uani d . 1.00
C C3 0.89208(19) 0.05790(19) 0.63431(12) 0.0629(6) Uani d . 1.00
C C4 0.89675(19) 0.04453(19) 0.71708(13) 0.0628(6) Uani d . 1.00
C C5 0.9544(2) -0.0358(2) 0.74468(19) 0.0927(10) Uani d . 1.00
C C6 0.9133(3) -0.1071(2) 0.7711(2) 0.1076(12) Uani d . 1.00
C C7 0.8064(3) -0.1246(2) 0.7650(2) 0.0976(15) Uani d . 1.00
C C8 0.6593(2) -0.0624(2) 0.7000(2) 0.0964(10) Uani d . 1.00
C C9 0.6482(2) 0.0193(2) 0.65154(16) 0.0748(8) Uani d . 1.00
C C10 0.72288(17) 0.09020(17) 0.68127(12) 0.0549(5) Uani d . 1.00
C C11 0.67009(17) 0.16748(18) 0.71872(11) 0.0542(5) Uani d . 1.00
C C12 0.58646(19) 0.1528(2) 0.76245(13) 0.0711(7) Uani d . 1.00
C C13 0.5390(2) 0.2229(2) 0.79718(14) 0.0811(9) Uani d . 1.00
C C14 0.5729(2) 0.3090(2) 0.78901(14) 0.0771(8) Uani d . 1.00
C C15 0.6554(2) 0.32555(19) 0.74680(12) 0.0635(6) Uani d . 1.00
C C16 0.70402(18) 0.25496(17) 0.71283(11) 0.0523(5) Uani d . 1.00
C C17 0.7862(2) 0.03267(19) 0.73510(13) 0.0656(6) Uani d . 1.00
C C18 0.7600(2) 0.1170(2) 0.54608(12) 0.0676(7) Uani d . 1.00
C C19 0.6388(2) 0.1833(3) 0.46810(17) 0.1040(15) Uani d . 1.00
C C20 0.9375(2) 0.1249(2) 0.75830(18) 0.0878(9) Uani d . 1.00
C C21 1.0204(2) 0.1644(3) 0.7498(2) 0.1030(15) Uani d . 1.00
C C31 0.79682(18) 0.47058(16) 0.58364(11) 0.0503(5) Uani d . 1.00
C C32 0.72498(17) 0.54267(16) 0.55790(11) 0.0519(5) Uani d . 1.00
C C33 0.7565(2) 0.63293(17) 0.58999(12) 0.0650(6) Uani d . 1.00
C C34 0.83078(19) 0.67144(17) 0.53514(12) 0.0585(6) Uani d . 1.00
C C35 0.8444(2) 0.7731(2) 0.54043(18) 0.0810(8) Uani d . 1.00
C C36 0.8085(2) 0.8305(2) 0.49346(19) 0.0879(9) Uani d . 1.00
C C37 0.7409(2) 0.8030(2) 0.43382(18) 0.0825(8) Uani d . 1.00
C C38 0.6274(2) 0.6727(2) 0.40481(17) 0.0791(8) Uani d . 1.00
C C39 0.61335(19) 0.5849(2) 0.44491(14) 0.0687(7) Uani d . 1.00
C C40 0.71969(17) 0.55947(16) 0.47318(11) 0.0508(5) Uani d . 1.00
C C41 0.76431(18) 0.48351(16) 0.42866(11) 0.0518(5) Uani d . 1.00
C C42 0.7547(2) 0.4809(2) 0.35308(12) 0.0746(8) Uani d . 1.00
C C43 0.7978(2) 0.4142(2) 0.31197(14) 0.0879(9) Uani d . 1.00
C C44 0.8517(2) 0.3479(2) 0.34468(16) 0.0901(9) Uani d . 1.00
C C45 0.8617(2) 0.3466(2) 0.41907(14) 0.0761(8) Uani d . 1.00
C C46 0.81911(18) 0.41503(17) 0.46025(12) 0.0561(6) Uani d . 1.00
C C47 0.77795(17) 0.64903(16) 0.46355(12) 0.0534(5) Uani d . 1.00
C C48 0.6250(2) 0.5102(2) 0.58846(13) 0.0635(6) Uani d . 1.00
C C49 0.5072(2) 0.3922(2) 0.5819(2) 0.1059(12) Uani d . 1.00
C C50 0.9304(2) 0.6268(2) 0.54342(16) 0.0742(7) Uani d . 1.00
C C51 0.9910(2) 0.6001(3) 0.4959(2) 0.1080(18) Uani d . 1.00
H H5 1.0238 -0.0337 0.7425 0.111 Uiso c R 1.00
H H6 0.9534 -0.1489 0.7948 0.129 Uiso c R 1.00
H H12 0.5623 0.0947 0.7683 0.085 Uiso c R 1.00
H H13 0.4836 0.2116 0.8264 0.097 Uiso c R 1.00
H H14 0.5400 0.3561 0.8120 0.093 Uiso c R 1.00
H H15 0.6787 0.3839 0.7410 0.076 Uiso c R 1.00
H H17 0.7711 0.0459 0.7862 0.079 Uiso c R 1.00
H H20 0.8963 0.1481 0.7944 0.105 Uiso c R 1.00
H H31 0.8815 0.0011 0.6097 0.075 Uiso c R 1.00
H H32 0.9532 0.0853 0.6165 0.075 Uiso c R 1.00
H H35 0.8805 0.7956 0.5796 0.097 Uiso c R 1.00
H H36 0.8261 0.8906 0.4977 0.105 Uiso c R 1.00
H H42 0.7182 0.5255 0.3298 0.089 Uiso c R 1.00
H H43 0.7901 0.4143 0.2617 0.106 Uiso c R 1.00
H H44 0.8818 0.3036 0.3166 0.108 Uiso c R 1.00
H H45 0.8966 0.3004 0.4417 0.091 Uiso c R 1.00
H H47 0.8251 0.6460 0.4228 0.064 Uiso c R 1.00
H H50 0.9506 0.6173 0.5912 0.089 Uiso c R 1.00
H H71 0.7960 -0.1851 0.7470 0.117 Uiso c R 1.00
H H72 0.7754 -0.1184 0.8125 0.117 Uiso c R 1.00
H H81 0.6201 -0.0566 0.7441 0.116 Uiso c R 1.00
H H82 0.6402 -0.1169 0.6747 0.116 Uiso c R 1.00
H H91 0.5804 0.0422 0.6539 0.090 Uiso c R 1.00
H H92 0.6644 0.0042 0.6016 0.090 Uiso c R 1.00
H H121 0.8139 0.3281 0.6755 0.067 Uiso c R 1.00
H H191 0.5925 0.2325 0.4683 0.125 Uiso c R 1.00
H H192 0.6034 0.1285 0.4588 0.125 Uiso c R 1.00
H H193 0.6879 0.1926 0.4308 0.125 Uiso c R 1.00
H H211 1.0650 0.1445 0.7145 0.124 Uiso c R 1.00
H H212 1.0367 0.2134 0.7788 0.124 Uiso c R 1.00
H H321 0.8737 0.3711 0.5522 0.069 Uiso c R 1.00
H H331 0.6992 0.6723 0.5952 0.078 Uiso c R 1.00
H H332 0.7881 0.6247 0.6370 0.078 Uiso c R 1.00
H H371 0.6869 0.8461 0.4291 0.099 Uiso c R 1.00
H H372 0.7779 0.8001 0.3885 0.099 Uiso c R 1.00
H H381 0.6528 0.6633 0.3560 0.095 Uiso c R 1.00
H H382 0.5657 0.7068 0.4025 0.095 Uiso c R 1.00
H H391 0.5881 0.5390 0.4123 0.082 Uiso c R 1.00
H H392 0.5674 0.5924 0.4853 0.082 Uiso c R 1.00
H H491 0.4537 0.4339 0.5734 0.127 Uiso c R 1.00
H H492 0.5104 0.3781 0.6328 0.127 Uiso c R 1.00
H H493 0.4955 0.3383 0.5546 0.127 Uiso c R 1.00
H H511 0.9761 0.6072 0.4468 0.130 Uiso c R 1.00
H H512 1.0508 0.5732 0.5098 0.130 Uiso c R 1.00

loop_
_atom_site_aniso_label
_atom_site_aniso_U_11
_atom_site_aniso_U_22
_atom_site_aniso_U_33
_atom_site_aniso_U_12
_atom_site_aniso_U_13
_atom_site_aniso_U_23
O11 0.0582(9) 0.0650(11) 0.0733(10) 0.0040(9) 0.0190(8) 0.0165(8)
O12 0.1174(17) 0.1003(16) 0.0609(10) 0.0110(14) 0.0044(11) -0.0233(10)
O13 0.0803(12) 0.1186(17) 0.0573(10) 0.0253(13) -0.0147(9) -0.0085(10)
O31 0.0835(12) 0.0630(11) 0.0517(9) -0.0021(10) -0.0055(8) 0.0026(7)
O32 0.0831(13) 0.1182(19) 0.1046(16) 0.0072(14) 0.0407(12) -0.0199(14)
O33 0.0672(11) 0.0788(15) 0.0862(12) -0.0238(10) 0.0148(9) -0.0052(10)
N11 0.0859(18) 0.0659(16) 0.123(2) -0.0093(14) 0.0030(15) 0.0148(14)
N12 0.0575(11) 0.0521(12) 0.0587(10) -0.0028(10) 0.0075(9) -0.0007(8)
N31 0.0615(12) 0.0593(14) 0.0812(14) 0.0098(11) -0.0060(11) 0.0094(10)
N32 0.0641(12) 0.0569(12) 0.0527(10) 0.0106(10) 0.0018(9) 0.0024(9)
C1 0.0516(12) 0.0590(15) 0.0465(11) 0.0092(12) 0.0003(10) 0.0049(10)
C2 0.0530(12) 0.0549(15) 0.0499(11) 0.0021(11) 0.0039(10) -0.0022(9)
C3 0.0639(15) 0.0541(15) 0.0707(15) 0.0092(12) 0.0114(12) 0.0039(11)
C4 0.0612(15) 0.0585(16) 0.0687(14) 0.0065(13) 0.0003(12) 0.0066(12)
C5 0.088(2) 0.082(2) 0.108(2) 0.026(2) 0.0045(18) 0.0232(19)
C6 0.105(2) 0.083(2) 0.135(3) 0.016(2) 0.001(2) 0.034(2)
C7 0.098(3) 0.071(2) 0.123(3) 0.004(2) -0.004(3) 0.028(2)
C8 0.090(2) 0.075(2) 0.124(2) -0.0208(19) 0.016(2) -0.0004(19)
C9 0.0596(15) 0.080(2) 0.0852(17) -0.0174(15) 0.0057(13) -0.0128(15)
C10 0.0491(12) 0.0609(15) 0.0546(12) -0.0057(12) 0.0023(10) -0.0030(10)
C11 0.0443(12) 0.0730(17) 0.0453(11) -0.0029(12) -0.0008(9) -0.0038(10)
C12 0.0544(14) 0.095(2) 0.0640(14) -0.0092(15) 0.0096(12) -0.0089(14)
C13 0.0521(15) 0.124(3) 0.0673(17) 0.0037(18) 0.0134(12) -0.0121(17)
C14 0.0678(17) 0.099(2) 0.0645(16) 0.0243(18) 0.0008(14) -0.0161(15)
C15 0.0642(15) 0.0699(17) 0.0562(13) 0.0138(14) -0.0009(11) -0.0088(12)
C16 0.0493(12) 0.0653(16) 0.0425(11) 0.0056(12) -0.0011(10) -0.0027(9)
C17 0.0695(16) 0.0642(17) 0.0631(13) -0.0011(14) 0.0030(12) 0.0090(11)
C18 0.0688(16) 0.078(2) 0.0560(14) 0.0013(15) 0.0051(12) -0.0049(12)
C19 0.103(2) 0.139(4) 0.0706(19) 0.023(2) -0.037(2) -0.002(2)
C20 0.073(2) 0.096(2) 0.095(2) 0.0015(19) -0.0223(16) 0.0060(18)
C21 0.096(3) 0.103(3) 0.110(3) -0.027(2) -0.020(2) 0.004(2)
C31 0.0570(13) 0.0485(13) 0.0455(11) -0.0082(11) 0.0019(10) -0.0008(9)
C32 0.0544(12) 0.0510(14) 0.0504(11) -0.0016(11) 0.0038(10) -0.0046(9)
C33 0.0807(17) 0.0553(15) 0.0590(12) 0.0006(14) 0.0042(13) -0.0052(11)
C34 0.0613(14) 0.0455(14) 0.0689(14) -0.0002(12) -0.0022(12) -0.0054(11)
C35 0.089(2) 0.0562(19) 0.098(2) -0.0083(16) -0.0004(17) -0.0181(16)
C36 0.108(2) 0.0455(17) 0.110(2) -0.0043(17) 0.006(2) -0.0004(16)
C37 0.091(2) 0.0538(17) 0.103(2) 0.0106(16) 0.0128(18) 0.0127(14)
C38 0.0619(15) 0.082(2) 0.0931(19) 0.0129(15) -0.0093(15) 0.0216(16)
C39 0.0531(14) 0.080(2) 0.0727(16) -0.0027(14) -0.0050(12) 0.0063(13)
C40 0.0475(12) 0.0538(14) 0.0512(11) -0.0015(11) 0.0011(10) 0.0032(9)
C41 0.0561(13) 0.0513(14) 0.0480(11) -0.0079(11) -0.0007(10) -0.0019(9)
C42 0.099(2) 0.0737(19) 0.0513(13) -0.0127(17) -0.0037(13) -0.0006(12)
C43 0.127(2) 0.085(2) 0.0514(14) -0.012(2) 0.0111(17) -0.0182(14)
C44 0.118(2) 0.078(2) 0.0733(18) -0.004(2) 0.0262(18) -0.0227(16)
C45 0.093(2) 0.0649(19) 0.0704(16) 0.0070(16) 0.0211(15) -0.0089(13)
C46 0.0639(14) 0.0559(15) 0.0484(12) -0.0052(12) 0.0091(11) -0.0046(10)
C47 0.0506(12) 0.0504(14) 0.0591(12) 0.0032(11) 0.0016(10) -0.0006(10)
C48 0.0603(15) 0.0714(19) 0.0589(13) 0.0043(14) 0.0103(12) 0.0017(12)
C49 0.077(2) 0.130(3) 0.111(2) -0.039(2) 0.0079(18) 0.003(2)
C50 0.0650(16) 0.0696(19) 0.0879(19) -0.0070(15) -0.0162(15) -0.0059(15)
C51 0.084(2) 0.146(5) 0.094(2) 0.025(3) -0.011(2) -0.026(3)

loop_
_atom_type_symbol
_atom_type_description
_atom_type_scat_dispersion_real
_atom_type_scat_dispersion_imag
_atom_type_scat_source
C C 0.003 0.002
;
International Tables for Crystallography
(1992, Vol. C, Tables 4.2.6.8 and 6.1.1.4)
;
H H 0.000 0.000
;
International Tables for Crystallography
(1992, Vol. C, Table 6.1.1.4)
;
O O 0.011 0.006
;
International Tables for Crystallography
(1992, Vol. C, Tables 4.2.6.8 and 6.1.1.4)
;
N N 0.006 0.003
;
International Tables for Crystallography
(1992, Vol. C, Tables 4.2.6.8 and 6.1.1.4)
;

loop_
_geom_angle_atom_site_label_1
_geom_angle_atom_site_label_2
_geom_angle_atom_site_label_3
_geom_angle
C18 O13 C19 117.5(2)
C48 O33 C49 117.1(2)
C7 N11 C8 120.9(3)
C7 N11 C17 111.5(2)
C8 N11 C17 106.4(2)
C1 N12 C16 126.1(2)
C37 N31 C38 121.6(2)
C37 N31 C47 112.6(2)
C38 N31 C47 105.8(2)
C31 N32 C46 125.1(2)
O11 C1 N12 121.6(2)
O11 C1 C2 119.0(2)
N12 C1 C2 119.3(2)
C1 C2 C3 109.13(19)
C1 C2 C10 115.89(18)
C1 C2 C18 102.30(19)
C3 C2 C10 104.67(18)
C3 C2 C18 113.37(19)
C10 C2 C18 111.77(19)
C2 C3 C4 104.42(19)
C3 C4 C5 117.1(2)
C3 C4 C17 101.0(2)
C3 C4 C20 114.0(2)
C5 C4 C17 109.3(2)
C5 C4 C20 105.9(2)
C17 C4 C20 109.3(2)
C4 C5 C6 124.1(3)
C5 C6 C7 122.4(3)
N11 C7 C6 109.5(3)
N11 C8 C9 101.3(2)
C8 C9 C10 106.1(2)
C2 C10 C9 112.90(19)
C2 C10 C11 113.76(19)
C2 C10 C17 103.07(18)
C9 C10 C11 112.11(19)
C9 C10 C17 101.5(2)
C11 C10 C17 112.51(18)
C10 C11 C12 121.0(2)
C10 C11 C16 121.8(2)
C12 C11 C16 117.1(2)
C11 C12 C13 121.1(2)
C12 C13 C14 120.5(2)
C13 C14 C15 119.8(2)
C14 C15 C16 119.7(2)
N12 C16 C11 120.4(2)
N12 C16 C15 117.8(2)
C11 C16 C15 121.7(2)
N11 C17 C4 105.5(2)
N11 C17 C10 103.8(2)
C4 C17 C10 109.0(2)
O12 C18 O13 123.8(2)
O12 C18 C2 126.3(2)
O13 C18 C2 110.0(2)
C4 C20 C21 128.3(3)
O31 C31 N32 120.5(2)
O31 C31 C32 119.7(2)
N32 C31 C32 119.71(18)
C31 C32 C33 109.16(18)
C31 C32 C40 116.63(18)
C31 C32 C48 102.47(19)
C33 C32 C40 104.67(18)
C33 C32 C48 112.2(2)
C40 C32 C48 111.90(18)
C32 C33 C34 104.82(19)
C33 C34 C35 114.1(2)
C33 C34 C47 100.66(19)
C33 C34 C50 110.2(2)
C35 C34 C47 109.0(2)
C35 C34 C50 109.2(2)
C47 C34 C50 113.7(2)
C34 C35 C36 124.3(2)
C35 C36 C37 122.2(2)
N31 C37 C36 108.4(2)
N31 C38 C39 100.4(2)
C38 C39 C40 105.0(2)
C32 C40 C39 114.05(18)
C32 C40 C41 113.29(18)
C32 C40 C47 103.05(17)
C39 C40 C41 111.09(19)
C39 C40 C47 102.14(19)
C41 C40 C47 112.42(18)
C40 C41 C42 121.4(2)
C40 C41 C46 122.13(18)
C42 C41 C46 116.4(2)
C41 C42 C43 121.9(2)
C42 C43 C44 120.2(2)
C43 C44 C45 120.1(3)
C44 C45 C46 119.3(2)
N32 C46 C41 121.0(2)
N32 C46 C45 117.1(2)
C41 C46 C45 122.0(2)
N31 C47 C34 108.41(19)
N31 C47 C40 104.33(18)
C34 C47 C40 108.71(18)
O32 C48 O33 124.3(2)
O32 C48 C32 125.5(2)
O33 C48 C32 110.2(2)
C34 C50 C51 130.1(2)
C1 N12 H121 116.9
C16 N12 H121 116.9
C31 N32 H321 117.4
C46 N32 H321 117.4
C2 C3 H31 110.7
C2 C3 H32 110.7
C4 C3 H31 110.7
C4 C3 H32 110.7
H31 C3 H32 109.5
C4 C5 H5 117.9
C6 C5 H5 117.9
C5 C6 H6 118.8
C7 C6 H6 118.8
N11 C7 H71 109.5
N11 C7 H72 109.5
C6 C7 H71 109.5
C6 C7 H72 109.5
H71 C7 H72 109.5
N11 C8 H81 111.5
N11 C8 H82 111.5
C9 C8 H81 111.5
C9 C8 H82 111.5
H81 C8 H82 109.5
C8 C9 H91 110.3
C8 C9 H92 110.3
C10 C9 H91 110.3
C10 C9 H92 110.3
H91 C9 H92 109.5
C11 C12 H12 119.4
C13 C12 H12 119.4
C12 C13 H13 119.8
C14 C13 H13 119.8
C13 C14 H14 120.1
C15 C14 H14 120.1
C14 C15 H15 120.2
C16 C15 H15 120.2
N11 C17 H17 112.6
C4 C17 H17 112.6
C10 C17 H17 112.6
O13 C19 H191 109.5
O13 C19 H192 109.5
O13 C19 H193 109.5
H191 C19 H192 109.5
H191 C19 H193 109.5
H192 C19 H193 109.5
C4 C20 H20 115.8
C21 C20 H20 115.8
C20 C21 H211 120.0
C20 C21 H212 120.0
H211 C21 H212 120.0
C32 C33 H331 110.6
C32 C33 H332 110.6
C34 C33 H331 110.6
C34 C33 H332 110.6
H331 C33 H332 109.5
C34 C35 H35 117.9
C36 C35 H35 117.9
C35 C36 H36 118.9
C37 C36 H36 118.9
N31 C37 H371 109.7
N31 C37 H372 109.7
C36 C37 H371 109.7
C36 C37 H372 109.7
H371 C37 H372 109.5
N31 C38 H381 111.7
N31 C38 H382 111.7
C39 C38 H381 111.7
C39 C38 H382 111.7
H381 C38 H382 109.5
C38 C39 H391 110.6
C38 C39 H392 110.6
C40 C39 H391 110.6
C40 C39 H392 110.6
H391 C39 H392 109.5
C41 C42 H42 119.0
C43 C42 H42 119.0
C42 C43 H43 119.9
C44 C43 H43 119.9
C43 C44 H44 120.0
C45 C44 H44 120.0
C44 C45 H45 120.3
C46 C45 H45 120.3
N31 C47 H47 111.7
C34 C47 H47 111.7
C40 C47 H47 111.7
O33 C49 H491 109.5
O33 C49 H492 109.5
O33 C49 H493 109.5
H491 C49 H492 109.5
H491 C49 H493 109.5
H492 C49 H493 109.5
C34 C50 H50 114.9
C51 C50 H50 114.9
C50 C51 H511 120.0
C50 C51 H512 120.0
H511 C51 H512 120.0

loop_
_geom_bond_atom_site_label_1
_geom_bond_atom_site_label_2
_geom_bond_distance
_geom_bond_publ_flag
O11 C1 1.238(2) y
O12 C18 1.203(3) y
O13 C18 1.329(3) y
O13 C19 1.453(3) ?
O31 C31 1.236(2) y
O32 C48 1.188(3) y
O33 C48 1.327(3) y
O33 C49 1.443(4) ?
N11 C7 1.452(5) ?
N11 C8 1.399(4) ?
N11 C17 1.478(3) ?
N12 C1 1.320(3) y
N12 C16 1.408(3) y
N31 C37 1.445(3) ?
N31 C38 1.446(3) ?
N31 C47 1.453(3) ?
N32 C31 1.338(2) y
N32 C46 1.402(2) y
C1 C2 1.539(3) ?
C2 C3 1.539(3) ?
C2 C10 1.580(3) ?
C2 C18 1.517(3) ?
C3 C4 1.535(3) ?
C4 C5 1.512(4) ?
C4 C17 1.525(3) ?
C4 C20 1.519(4) ?
C5 C6 1.291(5) ?
C6 C7 1.458(6) ?
C8 C9 1.517(4) ?
C9 C10 1.553(3) ?
C10 C11 1.516(3) ?
C10 C17 1.560(3) ?
C11 C12 1.395(3) ?
C11 C16 1.385(3) ?
C12 C13 1.379(4) ?
C13 C14 1.368(5) ?
C14 C15 1.372(3) ?
C15 C16 1.385(3) ?
C20 C21 1.265(5) ?
C31 C32 1.517(3) ?
C32 C33 1.528(3) ?
C32 C40 1.578(2) ?
C32 C48 1.530(3) ?
C33 C34 1.527(3) ?
C34 C35 1.529(3) ?
C34 C47 1.530(3) ?
C34 C50 1.498(3) ?
C35 C36 1.306(4) ?
C36 C37 1.478(4) ?
C38 C39 1.513(4) ?
C39 C40 1.561(3) ?
C40 C41 1.519(3) ?
C40 C47 1.556(3) ?
C41 C42 1.395(3) ?
C41 C46 1.384(3) ?
C42 C43 1.375(4) ?
C43 C44 1.362(4) ?
C44 C45 1.374(4) ?
C45 C46 1.393(3) ?
C50 C51 1.256(4) ?
N12 H121 0.860 ?
N32 H321 0.860 ?
C3 H31 0.970 ?
C3 H32 0.970 ?
C5 H5 0.930 ?
C6 H6 0.930 ?
C7 H71 0.970 ?
C7 H72 0.970 ?
C8 H81 0.970 ?
C8 H82 0.970 ?
C9 H91 0.970 ?
C9 H92 0.970 ?
C12 H12 0.930 ?
C13 H13 0.930 ?
C14 H14 0.930 ?
C15 H15 0.930 ?
C17 H17 0.980 ?
C19 H191 0.960 ?
C19 H192 0.960 ?
C19 H193 0.960 ?
C20 H20 0.930 ?
C21 H211 0.930 ?
C21 H212 0.930 ?
C33 H331 0.970 ?
C33 H332 0.970 ?
C35 H35 0.930 ?
C36 H36 0.930 ?
C37 H371 0.970 ?
C37 H372 0.970 ?
C38 H381 0.970 ?
C38 H382 0.970 ?
C39 H391 0.970 ?
C39 H392 0.970 ?
C42 H42 0.930 ?
C43 H43 0.930 ?
C44 H44 0.930 ?
C45 H45 0.930 ?
C47 H47 0.980 ?
C49 H491 0.960 ?
C49 H492 0.960 ?
C49 H493 0.960 ?
C50 H50 0.930 ?
C51 H511 0.930 ?
C51 H512 0.930 ?

loop_
_geom_contact_atom_site_label_1
_geom_contact_atom_site_label_2
_geom_contact_distance
_geom_contact_site_symmetry_2
O11 N32 2.882(2) .
O11 C19 3.433(4) 2_556
O11 C45 3.552(3) .
O12 C36 3.540(3) 1_545
O12 C49 3.357(4) 2_556
O31 N12 2.845(2) .
O31 C15 3.446(3) .
O32 C12 3.297(3) 3_656
O32 C13 3.290(4) 3_656
N12 O31 2.845(2) .
N12 N32 3.298(2) .
N12 C31 3.341(3) .
N32 O11 2.882(2) .
N32 N12 3.298(2) .
N32 C1 3.356(3) .
C1 N32 3.356(3) .
C6 C21 3.540(6) 3_746
C12 O32 3.297(3) 3_646
C13 O32 3.290(4) 3_646
C15 O31 3.446(3) .
C19 O11 3.433(4) 2_456
C21 C6 3.540(6) 3_756
C31 N12 3.341(3) .
C36 O12 3.540(3) 1_565
C45 O11 3.552(3) .
C49 O12 3.357(4) 2_456
O11 H6 3.229 3_756
O11 H45 2.858 .
O11 H191 2.704 2_556
O11 H192 3.347 2_556
O11 H321 2.075 .
O11 H493 3.148 2_556
O12 H36 2.683 1_545
O12 H72 3.596 4_654
O12 H491 2.598 2_556
O12 H493 3.280 2_556
O13 H493 3.529 .
O31 H5 2.940 3_756
O31 H15 2.737 .
O31 H42 3.350 4_665
O31 H43 3.098 4_665
O31 H121 2.057 .
O32 H12 2.686 3_656
O32 H13 2.673 3_656
O32 H15 3.431 .
O32 H43 3.011 4_665
O33 H15 3.573 .
O33 H191 3.410 .
N12 H321 2.855 .
N12 H381 3.590 4_665
N32 H121 2.880 .
C1 H321 2.708 .
C3 H391 3.114 2_556
C5 H391 3.394 2_556
C6 H192 3.471 4_655
C6 H193 3.474 4_655
C6 H212 2.906 3_746
C7 H193 3.212 4_655
C7 H212 3.299 3_746
C8 H14 2.938 3_646
C9 H14 3.565 3_646
C9 H511 3.482 2_456
C9 H512 3.520 2_456
C11 H372 3.232 4_665
C12 H44 3.167 2_456
C12 H372 3.025 4_665
C13 H44 2.992 2_456
C13 H47 3.529 4_665
C13 H82 3.422 3_656
C13 H372 2.988 4_665
C14 H47 2.891 4_665
C14 H81 3.324 3_656
C14 H82 3.129 3_656
C14 H372 3.157 4_665
C14 H492 3.162 .
C14 H511 3.225 4_665
C15 H42 3.180 4_665
C15 H47 3.272 4_665
C15 H372 3.329 4_665
C15 H381 3.260 4_665
C15 H492 2.960 .
C16 H372 3.339 4_665
C16 H381 3.474 4_665
C16 H492 3.498 .
C18 H36 3.599 1_545
C18 H491 3.480 2_556
C19 H6 3.453 4_654
C19 H72 3.230 4_654
C19 H493 3.398 .
C20 H50 3.146 3_746
C20 H371 3.580 4_665
C21 H6 2.923 3_756
C21 H50 3.029 3_746
C21 H71 3.327 3_756
C21 H332 3.352 3_746
C21 H382 3.589 4_665
C31 H15 3.540 .
C31 H121 2.723 .
C33 H43 3.292 4_665
C35 H382 3.155 2_566
C36 H31 3.462 1_565
C37 H17 3.530 4_664
C37 H20 3.234 4_664
C37 H512 3.308 2_466
C38 H20 3.369 4_664
C38 H35 3.348 2_466
C39 H31 3.502 2_456
C39 H32 3.507 2_456
C42 H15 3.016 4_664
C42 H211 3.387 2_456
C43 H15 3.295 4_664
C43 H211 3.271 2_456
C43 H332 3.463 4_664
C44 H91 3.469 2_556
C44 H193 3.558 .
C45 H193 3.274 .
C45 H493 3.321 2_556
C48 H15 3.453 .
C48 H43 3.562 4_665
C49 H45 3.258 2_456
C49 H191 3.366 .
C50 H212 3.540 3_756
C50 H371 3.492 2_566
C50 H382 3.227 2_566
C51 H14 3.467 4_664
C51 H92 3.317 2_556
C51 H371 3.068 2_566
C51 H382 3.573 2_566
H5 O31 2.940 3_746
H5 H42 2.922 2_556
H5 H121 3.350 3_746
H5 H381 3.160 2_556
H5 H391 2.972 2_556
H6 O11 3.229 3_746
H6 C19 3.453 4_655
H6 C21 2.923 3_746
H6 H121 3.178 3_746
H6 H191 3.477 4_655
H6 H192 3.122 4_655
H6 H193 3.200 4_655
H6 H211 3.095 3_746
H6 H212 2.463 3_746
H12 O32 2.686 3_646
H12 H44 3.250 2_456
H12 H372 3.450 4_665
H13 O32 2.673 3_646
H13 H43 3.583 2_456
H13 H44 2.968 2_456
H13 H82 3.045 3_656
H13 H331 2.899 3_646
H13 H372 3.393 4_665
H13 H511 3.533 4_665
H14 C8 2.938 3_656
H14 C9 3.565 3_656
H14 C51 3.467 4_665
H14 H47 2.720 4_665
H14 H81 2.711 3_656
H14 H82 2.457 3_656
H14 H91 3.268 3_656
H14 H492 3.332 .
H14 H511 2.546 4_665
H15 O31 2.737 .
H15 O32 3.431 .
H15 O33 3.573 .
H15 C31 3.540 .
H15 C42 3.016 4_665
H15 C43 3.295 4_665
H15 C48 3.453 .
H15 H42 2.528 4_665
H15 H43 3.061 4_665
H15 H47 3.371 4_665
H15 H381 3.168 4_665
H15 H492 3.005 .
H17 C37 3.530 4_665
H17 H371 3.132 4_665
H17 H372 3.039 4_665
H20 C37 3.234 4_665
H20 C38 3.369 4_665
H20 H50 2.970 3_746
H20 H371 2.715 4_665
H20 H372 3.002 4_665
H20 H381 3.100 4_665
H20 H382 2.980 4_665
H31 C36 3.462 1_545
H31 C39 3.502 2_556
H31 H35 3.113 1_545
H31 H36 2.739 1_545
H31 H391 2.856 2_556
H31 H392 3.342 2_556
H32 C39 3.507 2_556
H32 H391 2.641 2_556
H32 H392 3.584 2_556
H32 H491 3.502 2_556
H32 H493 3.393 2_556
H35 C38 3.348 2_566
H35 H31 3.113 1_565
H35 H71 3.290 1_565
H35 H212 3.081 3_756
H35 H382 2.499 2_566
H35 H392 3.234 2_566
H36 O12 2.683 1_565
H36 C18 3.599 1_565
H36 H31 2.739 1_565
H36 H92 3.345 1_565
H36 H392 3.253 2_566
H36 H491 3.386 2_566
H42 O31 3.350 4_664
H42 C15 3.180 4_664
H42 H5 2.922 2_456
H42 H15 2.528 4_664
H42 H211 3.358 2_456
H43 O31 3.098 4_664
H43 O32 3.011 4_664
H43 C33 3.292 4_664
H43 C48 3.562 4_664
H43 H13 3.583 2_556
H43 H15 3.061 4_664
H43 H211 3.166 2_456
H43 H331 3.323 4_664
H43 H332 2.584 4_664
H44 C12 3.167 2_556
H44 C13 2.992 2_556
H44 H12 3.250 2_556
H44 H13 2.968 2_556
H44 H71 3.226 4_654
H44 H72 3.471 4_654
H44 H91 3.554 2_556
H44 H492 3.340 2_556
H44 H493 3.519 2_556
H45 O11 2.858 .
H45 C49 3.258 2_556
H45 H191 3.138 2_556
H45 H192 3.481 2_556
H45 H193 3.227 .
H45 H491 3.584 2_556
H45 H492 3.357 2_556
H45 H493 2.455 2_556
H47 C13 3.529 4_664
H47 C14 2.891 4_664
H47 C15 3.272 4_664
H47 H14 2.720 4_664
H47 H15 3.371 4_664
H50 C20 3.146 3_756
H50 C21 3.029 3_756
H50 H20 2.970 3_756
H50 H211 3.598 3_756
H50 H212 2.789 3_756
H50 H371 3.230 2_566
H50 H382 3.042 2_566
H71 C21 3.327 3_746
H71 H35 3.290 1_545
H71 H44 3.226 4_655
H71 H193 3.386 4_655
H71 H211 3.227 3_746
H71 H212 2.744 3_746
H71 H332 3.484 1_545
H72 O12 3.596 4_655
H72 C19 3.230 4_655
H72 H44 3.471 4_655
H72 H192 3.143 4_655
H72 H193 2.488 4_655
H81 C14 3.324 3_646
H81 H14 2.711 3_646
H81 H491 3.498 3_646
H81 H492 3.017 3_646
H82 C13 3.422 3_646
H82 C14 3.129 3_646
H82 H13 3.045 3_646
H82 H14 2.457 3_646
H82 H331 3.553 1_545
H82 H511 3.135 2_456
H91 C44 3.469 2_456
H91 H14 3.268 3_646
H91 H44 3.554 2_456
H91 H511 3.214 2_456
H91 H512 3.488 2_456
H92 C51 3.317 2_456
H92 H36 3.345 1_545
H92 H511 3.145 2_456
H92 H512 2.798 2_456
H121 O31 2.057 .
H121 N32 2.880 .
H121 C31 2.723 .
H121 H5 3.350 3_756
H121 H6 3.178 3_756
H121 H321 2.488 .
H121 H381 3.348 4_665
H191 O11 2.704 2_456
H191 O33 3.410 .
H191 C49 3.366 .
H191 H6 3.477 4_654
H191 H45 3.138 2_456
H191 H321 3.331 2_456
H191 H493 2.587 .
H192 O11 3.347 2_456
H192 C6 3.471 4_654
H192 H6 3.122 4_654
H192 H45 3.481 2_456
H192 H72 3.143 4_654
H192 H321 3.079 2_456
H192 H512 3.141 2_456
H193 C6 3.474 4_654
H193 C7 3.212 4_654
H193 C44 3.558 .
H193 C45 3.274 .
H193 H6 3.200 4_654
H193 H45 3.227 .
H193 H71 3.386 4_654
H193 H72 2.488 4_654
H211 C42 3.387 2_556
H211 C43 3.271 2_556
H211 H6 3.095 3_756
H211 H42 3.358 2_556
H211 H43 3.166 2_556
H211 H50 3.598 3_746
H211 H71 3.227 3_756
H211 H332 3.374 3_746
H212 C6 2.906 3_756
H212 C7 3.299 3_756
H212 C50 3.540 3_746
H212 H6 2.463 3_756
H212 H35 3.081 3_746
H212 H50 2.789 3_746
H212 H71 2.744 3_756
H212 H332 3.103 3_746
H212 H381 3.437 4_665
H212 H382 2.908 4_665
H321 O11 2.075 .
H321 N12 2.855 .
H321 C1 2.708 .
H321 H121 2.488 .
H321 H191 3.331 2_556
H321 H192 3.079 2_556
H331 H13 2.899 3_656
H331 H43 3.323 4_665
H331 H82 3.553 1_565
H332 C21 3.352 3_756
H332 C43 3.463 4_665
H332 H43 2.584 4_665
H332 H71 3.484 1_565
H332 H211 3.374 3_756
H332 H212 3.103 3_756
H371 C20 3.580 4_664
H371 C50 3.492 2_466
H371 C51 3.068 2_466
H371 H17 3.132 4_664
H371 H20 2.715 4_664
H371 H50 3.230 2_466
H371 H512 2.454 2_466
H372 C11 3.232 4_664
H372 C12 3.025 4_664
H372 C13 2.988 4_664
H372 C14 3.157 4_664
H372 C15 3.329 4_664
H372 C16 3.339 4_664
H372 H12 3.450 4_664
H372 H13 3.393 4_664
H372 H17 3.039 4_664
H372 H20 3.002 4_664
H381 N12 3.590 4_664
H381 C15 3.260 4_664
H381 C16 3.474 4_664
H381 H5 3.160 2_456
H381 H15 3.168 4_664
H381 H20 3.100 4_664
H381 H121 3.348 4_664
H381 H212 3.437 4_664
H382 C21 3.589 4_664
H382 C35 3.155 2_466
H382 C50 3.227 2_466
H382 C51 3.573 2_466
H382 H20 2.980 4_664
H382 H35 2.499 2_466
H382 H50 3.042 2_466
H382 H212 2.908 4_664
H391 C3 3.114 2_456
H391 C5 3.394 2_456
H391 H5 2.972 2_456
H391 H31 2.856 2_456
H391 H32 2.641 2_456
H392 H31 3.342 2_456
H392 H32 3.584 2_456
H392 H35 3.234 2_466
H392 H36 3.253 2_466
H491 O12 2.598 2_456
H491 C18 3.480 2_456
H491 H32 3.502 2_456
H491 H36 3.386 2_466
H491 H45 3.584 2_456
H491 H81 3.498 3_656
H492 C14 3.162 .
H492 C15 2.960 .
H492 C16 3.498 .
H492 H14 3.332 .
H492 H15 3.005 .
H492 H44 3.340 2_456
H492 H45 3.357 2_456
H492 H81 3.017 3_656
H493 O11 3.148 2_456
H493 O12 3.280 2_456
H493 O13 3.529 .
H493 C19 3.398 .
H493 C45 3.321 2_456
H493 H32 3.393 2_456
H493 H44 3.519 2_456
H493 H45 2.455 2_456
H493 H191 2.587 .
H511 C9 3.482 2_556
H511 C14 3.225 4_664
H511 H13 3.533 4_664
H511 H14 2.546 4_664
H511 H82 3.135 2_556
H511 H91 3.214 2_556
H511 H92 3.145 2_556
H512 C9 3.520 2_556
H512 C37 3.308 2_566
H512 H91 3.488 2_556
H512 H92 2.798 2_556
H512 H192 3.141 2_556
H512 H371 2.454 2_566

loop_
_geom_hbond_atom_site_label_D
_geom_hbond_atom_site_label_H
_geom_hbond_atom_site_label_A
_geom_hbond_distance_DH
_geom_hbond_distance_HA
_geom_hbond_distance_DA
_geom_hbond_angle_DHA
_geom_hbond_publ_flag
N12 H121 O31 0.860 2.057 2.845(2) 151.9 yes
N32 H321 O11 0.860 2.075 2.882(2) 156.1 yes

loop_
_geom_torsion_atom_site_label_1
_geom_torsion_atom_site_label_2
_geom_torsion_atom_site_label_3
_geom_torsion_atom_site_label_4
_geom_torsion
_geom_torsion_publ_flag
C19 O13 C18 O12 0.1(3) ?
C19 O13 C18 C2 -179.91(19) ?
C49 O33 C48 O32 2.3(4) ?
C49 O33 C48 C32 -179.4(2) ?
C7 N11 C8 C9 175.3(3) ?
C8 N11 C7 C6 -179.2(3) ?
C7 N11 C17 C4 71.7(3) ?
C7 N11 C17 C10 -173.7(2) ?
C17 N11 C7 C6 -53.1(4) ?
C8 N11 C17 C4 -154.6(2) ?
C8 N11 C17 C10 -40.0(3) ?
C17 N11 C8 C9 46.9(3) ?
C1 N12 C16 C11 9.9(3) ?
C1 N12 C16 C15 -170.3(2) ?
C16 N12 C1 O11 174.6(2) ?
C16 N12 C1 C2 -3.4(3) ?
C37 N31 C38 C39 178.4(2) ?
C38 N31 C37 C36 176.5(2) ?
C37 N31 C47 C34 69.8(2) ?
C37 N31 C47 C40 -174.5(2) ?
C47 N31 C37 C36 -56.4(3) ?
C38 N31 C47 C34 -155.2(2) ?
C38 N31 C47 C40 -39.4(2) ?
C47 N31 C38 C39 48.3(2) ?
C31 N32 C46 C41 4.4(3) ?
C31 N32 C46 C45 -176.8(2) ?
C46 N32 C31 O31 178.7(2) ?
C46 N32 C31 C32 3.1(3) ?
O11 C1 C2 C3 53.1(2) ?
O11 C1 C2 C10 170.9(2) ?
O11 C1 C2 C18 -67.2(2) ?
N12 C1 C2 C3 -128.8(2) ?
N12 C1 C2 C10 -11.0(2) ?
N12 C1 C2 C18 110.8(2) ?
C1 C2 C3 C4 87.7(2) ?
C1 C2 C10 C9 147.3(2) ?
C1 C2 C10 C11 18.1(2) ?
C1 C2 C10 C17 -104.0(2) ?
C1 C2 C18 O12 122.1(3) ?
C1 C2 C18 O13 -57.9(2) ?
C3 C2 C10 C9 -92.5(2) ?
C3 C2 C10 C11 138.31(19) ?
C3 C2 C10 C17 16.2(2) ?
C10 C2 C3 C4 -37.0(2) ?
C3 C2 C18 O12 4.7(4) ?
C3 C2 C18 O13 -175.3(2) ?
C18 C2 C3 C4 -159.0(2) ?
C10 C2 C18 O12 -113.3(3) ?
C10 C2 C18 O13 66.7(2) ?
C18 C2 C10 C9 30.6(2) ?
C18 C2 C10 C11 -98.6(2) ?
C18 C2 C10 C17 139.3(2) ?
C2 C3 C4 C5 160.8(2) ?
C2 C3 C4 C17 42.3(2) ?
C2 C3 C4 C20 -74.8(2) ?
C3 C4 C5 C6 -106.2(3) ?
C3 C4 C17 N11 78.6(2) ?
C3 C4 C17 C10 -32.4(2) ?
C3 C4 C20 C21 -56.2(4) y
C5 C4 C17 N11 -45.5(2) ?
C5 C4 C17 C10 -156.4(2) ?
C17 C4 C5 C6 7.7(4) ?
C5 C4 C20 C21 74.1(4) y
C20 C4 C5 C6 125.4(3) ?
C17 C4 C20 C21 -168.3(3) y
C20 C4 C17 N11 -161.0(2) ?
C20 C4 C17 C10 88.1(2) ?
C4 C5 C6 C7 11.5(6) ?
C5 C6 C7 N11 10.7(5) ?
N11 C8 C9 C10 -35.6(3) ?
C8 C9 C10 C2 121.2(2) ?
C8 C9 C10 C11 -108.7(2) ?
C8 C9 C10 C17 11.6(2) ?
C2 C10 C11 C12 168.9(2) ?
C2 C10 C11 C16 -12.9(2) ?
C2 C10 C17 N11 -101.9(2) ?
C2 C10 C17 C4 10.2(2) ?
C9 C10 C11 C12 39.3(2) ?
C9 C10 C11 C16 -142.6(2) ?
C9 C10 C17 N11 15.2(2) ?
C9 C10 C17 C4 127.3(2) ?
C11 C10 C17 N11 135.2(2) ?
C11 C10 C17 C4 -112.7(2) ?
C17 C10 C11 C12 -74.4(2) ?
C17 C10 C11 C16 103.8(2) ?
C10 C11 C12 C13 179.3(2) ?
C10 C11 C16 N12 -0.5(3) ?
C10 C11 C16 C15 179.7(2) ?
C12 C11 C16 N12 177.7(2) ?
C12 C11 C16 C15 -2.1(3) ?
C16 C11 C12 C13 1.1(3) ?
C11 C12 C13 C14 0.4(4) ?
C12 C13 C14 C15 -0.9(4) ?
C13 C14 C15 C16 -0.1(3) ?
C14 C15 C16 N12 -178.1(2) ?
C14 C15 C16 C11 1.6(3) ?
O31 C31 C32 C33 52.2(2) ?
O31 C31 C32 C40 170.5(2) ?
O31 C31 C32 C48 -67.0(2) ?
N32 C31 C32 C33 -132.2(2) ?
N32 C31 C32 C40 -13.9(3) ?
N32 C31 C32 C48 108.7(2) ?
C31 C32 C33 C34 88.5(2) ?
C31 C32 C40 C39 145.2(2) ?
C31 C32 C40 C41 16.8(2) ?
C31 C32 C40 C47 -104.9(2) ?
C31 C32 C48 O32 115.3(2) ?
C31 C32 C48 O33 -63.0(2) ?
C33 C32 C40 C39 -94.1(2) ?
C33 C32 C40 C41 137.5(2) ?
C33 C32 C40 C47 15.8(2) ?
C40 C32 C33 C34 -37.1(2) ?
C33 C32 C48 O32 -1.7(3) ?
C33 C32 C48 O33 -180.0(2) ?
C48 C32 C33 C34 -158.6(2) ?
C40 C32 C48 O32 -119.0(2) ?
C40 C32 C48 O33 62.7(2) ?
C48 C32 C40 C39 27.7(2) ?
C48 C32 C40 C41 -100.7(2) ?
C48 C32 C40 C47 137.5(2) ?
C32 C33 C34 C35 159.2(2) ?
C32 C33 C34 C47 42.7(2) ?
C32 C33 C34 C50 -77.6(2) ?
C33 C34 C35 C36 -106.5(3) ?
C33 C34 C47 N31 80.1(2) ?
C33 C34 C47 C40 -32.8(2) ?
C33 C34 C50 C51 138.5(4) y
C35 C34 C47 N31 -40.2(2) ?
C35 C34 C47 C40 -153.0(2) ?
C47 C34 C35 C36 5.1(4) ?
C35 C34 C50 C51 -95.6(4) y
C50 C34 C35 C36 129.8(3) ?
C47 C34 C50 C51 26.4(5) y
C50 C34 C47 N31 -162.2(2) ?
C50 C34 C47 C40 85.0(2) ?
C34 C35 C36 C37 6.8(5) ?
C35 C36 C37 N31 17.5(4) ?
N31 C38 C39 C40 -37.7(2) ?
C38 C39 C40 C32 125.0(2) ?
C38 C39 C40 C41 -105.5(2) ?
C38 C39 C40 C47 14.6(2) ?
C32 C40 C41 C42 171.5(2) ?
C32 C40 C41 C46 -10.6(3) ?
C32 C40 C47 N31 -104.76(19) ?
C32 C40 C47 C34 10.8(2) ?
C39 C40 C41 C42 41.6(3) ?
C39 C40 C41 C46 -140.5(2) ?
C39 C40 C47 N31 13.8(2) ?
C39 C40 C47 C34 129.30(19) ?
C41 C40 C47 N31 132.92(19) ?
C41 C40 C47 C34 -111.6(2) ?
C47 C40 C41 C42 -72.2(2) ?
C47 C40 C41 C46 105.7(2) ?
C40 C41 C42 C43 177.7(2) ?
C40 C41 C46 N32 0.2(3) ?
C40 C41 C46 C45 -178.6(2) ?
C42 C41 C46 N32 178.2(2) ?
C42 C41 C46 C45 -0.6(3) ?
C46 C41 C42 C43 -0.4(4) ?
C41 C42 C43 C44 0.0(4) ?
C42 C43 C44 C45 1.2(5) ?
C43 C44 C45 C46 -2.1(5) ?
C44 C45 C46 N32 -177.0(2) ?
C44 C45 C46 C41 1.8(4) ?

loop_
_cod_related_entry_id
_cod_related_entry_database
_cod_related_entry_code
1 ChemSpider 24736249
